data_4067755
loop_
_publ_author_name
'Alekseev, Leonid S.'
'Dolgushin, Fedor M.'
'Godovikov, Ivan A.'
'Chizhevsky, Igor T.'

_publ_section_title
;
 Electronically-Deficient Biiridacarbaborane Clusters with a Bridging
 \m,\h-COD Ligand
;
_journal_issue 7
_journal_name_full Organometallics
_journal_page_first 1707
_journal_paper_doi 10.1021/om901111d
_journal_volume 29
_journal_year 2010
_chemical_formula_moiety 'C16 H40 B18 Ir2, C H2 Cl2'
_chemical_formula_sum 'C17 H42 B18 Cl2 Ir2'
_chemical_formula_weight 896.39
_chemical_name_systematic
; 
 ? 
;
_space_group_IT_number 14
_symmetry_cell_setting monoclinic
_symmetry_space_group_name_Hall '-P 2ybc'
_symmetry_space_group_name_H-M 'P 1 21/c 1'
_atom_sites_solution_hydrogens difmap
_atom_sites_solution_primary direct
_atom_sites_solution_secondary difmap
_audit_creation_method SHELXL-97
_cell_angle_alpha 90.00
_cell_angle_beta 108.7990(10)
_cell_angle_gamma 90.00
_cell_formula_units_Z 4
_cell_length_a 12.3498(5)
_cell_length_b 18.0535(7)
_cell_length_c 14.1564(6)
_cell_measurement_reflns_used 6344
_cell_measurement_temperature 100(2)
_cell_measurement_theta_max 30.57
_cell_measurement_theta_min 2.26
_cell_volume 2987.9(2)
_computing_cell_refinement 'Bruker SMART'
_computing_data_collection 'Bruker SMART'
_computing_data_reduction 'Bruker SAINT'
_computing_molecular_graphics 'Bruker SHELXTL'
_computing_publication_material 'Bruker SHELXTL'
_computing_structure_refinement 'SHELXL-97 (Sheldrick, 1997)'
_computing_structure_solution 'SHELXS-97 (Sheldrick, 1990)'
_diffrn_ambient_temperature 100(2)
_diffrn_measured_fraction_theta_full 0.992
_diffrn_measured_fraction_theta_max 0.992
_diffrn_measurement_device_type 'Bruker SMART APEX II CCD area detector'
_diffrn_measurement_method 'phi and omega scans'
_diffrn_radiation_monochromator graphite
_diffrn_radiation_source 'fine-focus sealed tube'
_diffrn_radiation_type MoK\a
_diffrn_radiation_wavelength 0.71073
_diffrn_reflns_av_R_equivalents 0.0709
_diffrn_reflns_av_sigmaI/netI 0.0572
_diffrn_reflns_limit_h_max 17
_diffrn_reflns_limit_h_min -17
_diffrn_reflns_limit_k_max 25
_diffrn_reflns_limit_k_min -25
_diffrn_reflns_limit_l_max 19
_diffrn_reflns_limit_l_min -19
_diffrn_reflns_number 38583
_diffrn_reflns_theta_full 30.00
_diffrn_reflns_theta_max 30.00
_diffrn_reflns_theta_min 1.74
_exptl_absorpt_coefficient_mu 9.090
_exptl_absorpt_correction_T_max 0.7221
_exptl_absorpt_correction_T_min 0.2392
_exptl_absorpt_correction_type integration
_exptl_absorpt_process_details 'APEX II'
_exptl_crystal_colour red
_exptl_crystal_density_diffrn 1.993
_exptl_crystal_density_method 'not measured'
_exptl_crystal_description prism
_exptl_crystal_F_000 1688
_exptl_crystal_size_max 0.33
_exptl_crystal_size_mid 0.09
_exptl_crystal_size_min 0.05
_refine_diff_density_max 1.132
_refine_diff_density_min -1.312
_refine_diff_density_rms 0.205
_refine_ls_extinction_method none
_refine_ls_goodness_of_fit_ref 0.980
_refine_ls_hydrogen_treatment constr
_refine_ls_matrix_type full
_refine_ls_number_parameters 356
_refine_ls_number_reflns 8638
_refine_ls_number_restraints 0
_refine_ls_restrained_S_all 0.980
_refine_ls_R_factor_all 0.0485
_refine_ls_R_factor_gt 0.0294
_refine_ls_shift/su_max 0.002
_refine_ls_shift/su_mean 0.000
_refine_ls_structure_factor_coef Fsqd
_refine_ls_weighting_details 'calc w=1/[\s^2^(Fo^2^)+(0.0084P)^2^+0.0000P] where P=(Fo^2^+2Fc^2^)/3'
_refine_ls_weighting_scheme calc
_refine_ls_wR_factor_gt 0.0449
_refine_ls_wR_factor_ref 0.0498
_reflns_number_gt 6708
_reflns_number_total 8638
_reflns_threshold_expression >2sigma(I)
_cod_data_source_file om901111d_si_001.cif
_cod_data_source_block irp
_cod_depositor_comments
;
The following automatic conversions were performed:

'_symmetry_cell_setting' value 'Monoclinic' changed to 'monoclinic'
according to /home/saulius/struct/CIF-dictionaries/cif_core.dic
dictionary named 'cif_core.dic' version 2.4.1 from 2010-06-29.

Automatic conversion script
Id: cif_fix_values 1715 2011-07-08 13:25:40Z adriana 
;
_cod_original_sg_symbol_H-M 'P 21/c'
_cod_database_code 4067755

loop_
_symmetry_equiv_pos_as_xyz
'x, y, z'
'-x, y+1/2, -z+1/2'
'-x, -y, -z'
'x, -y-1/2, z-1/2'

loop_
_atom_site_label
_atom_site_type_symbol
_atom_site_fract_x
_atom_site_fract_y
_atom_site_fract_z
_atom_site_U_iso_or_equiv
_atom_site_adp_type
_atom_site_occupancy
_atom_site_symmetry_multiplicity
_atom_site_calc_flag
_atom_site_refinement_flags
Ir3 Ir 0.551873(14) 0.231425(9) 0.676040(11) 0.00840(4) Uani 1 1 d .
C1 C 0.7234(4) 0.2714(2) 0.7705(3) 0.0129(8) Uani 1 1 d .
C2 C 0.7081(4) 0.2786(2) 0.6436(3) 0.0135(9) Uani 1 1 d .
B4 B 0.6131(4) 0.3136(3) 0.8004(4) 0.0129(10) Uani 1 1 d .
H4 H 0.5937 0.2956 0.8672 0.015 Uiso 1 1 d R
B5 B 0.7459(4) 0.3588(3) 0.8216(4) 0.0168(11) Uani 1 1 d .
H5 H 0.8084 0.3645 0.8971 0.020 Uiso 1 1 d R
B6 B 0.8043(4) 0.3343(3) 0.7276(4) 0.0166(11) Uani 1 1 d .
H6 H 0.9026 0.3207 0.7474 0.020 Uiso 1 1 d R
B7 B 0.5832(4) 0.3246(2) 0.5816(3) 0.0106(9) Uani 1 1 d .
H7 H 0.5486 0.3133 0.5081 0.013 Uiso 1 1 d R
B8 B 0.5208(4) 0.3486(3) 0.6812(4) 0.0120(10) Uani 1 1 d .
B9 B 0.6174(4) 0.4075(3) 0.7653(4) 0.0150(10) Uani 1 1 d .
H9 H 0.5881 0.4510 0.8016 0.018 Uiso 1 1 d R
B10 B 0.7369(4) 0.4220(3) 0.7238(4) 0.0177(11) Uani 1 1 d .
H10 H 0.7855 0.4718 0.7340 0.021 Uiso 1 1 d R
B11 B 0.7179(4) 0.3695(3) 0.6136(4) 0.0142(10) Uani 1 1 d .
H11 H 0.7540 0.3846 0.5535 0.017 Uiso 1 1 d R
B12 B 0.5996(4) 0.4141(3) 0.6343(4) 0.0154(11) Uani 1 1 d .
H12 H 0.5517 0.4601 0.5837 0.018 Uiso 1 1 d R
C13 C 0.8036(4) 0.2138(2) 0.8363(3) 0.0176(10) Uani 1 1 d .
H13A H 0.8677 0.2390 0.8853 0.026 Uiso 1 1 calc R
H13B H 0.8328 0.1813 0.7947 0.026 Uiso 1 1 calc R
H13C H 0.7617 0.1843 0.8712 0.026 Uiso 1 1 calc R
C14 C 0.7622(4) 0.2208(2) 0.5940(3) 0.0152(9) Uani 1 1 d .
H14A H 0.8305 0.2418 0.5832 0.023 Uiso 1 1 calc R
H14B H 0.7071 0.2064 0.5297 0.023 Uiso 1 1 calc R
H14C H 0.7837 0.1772 0.6371 0.023 Uiso 1 1 calc R
Ir3' Ir 0.355805(14) 0.301561(9) 0.629296(12) 0.00860(4) Uani 1 1 d .
C1' C 0.2433(4) 0.3853(2) 0.5374(3) 0.0156(9) Uani 1 1 d .
C2' C 0.1718(3) 0.3031(2) 0.5473(3) 0.0127(8) Uani 1 1 d .
B4' B 0.3199(4) 0.4235(3) 0.6512(4) 0.0135(10) Uani 1 1 d .
H4' H 0.3853 0.4587 0.6537 0.016 Uiso 1 1 d R
B5' B 0.1833(4) 0.4571(3) 0.5803(4) 0.0153(10) Uani 1 1 d .
H5' H 0.1780 0.5090 0.5380 0.018 Uiso 1 1 d R
B6' B 0.0964(4) 0.3843(3) 0.5147(4) 0.0204(12) Uani 1 1 d .
H6' H 0.0469 0.3859 0.4429 0.024 Uiso 1 1 d R
B7' B 0.2046(4) 0.2817(3) 0.6725(4) 0.0136(10) Uani 1 1 d .
H7' H 0.1938 0.2261 0.7027 0.016 Uiso 1 1 d R
B8' B 0.2992(4) 0.3571(3) 0.7423(4) 0.0118(10) Uani 1 1 d .
H8' H 0.3530 0.3501 0.8148 0.014 Uiso 1 1 d R
B9' B 0.2143(4) 0.4404(3) 0.7087(4) 0.0144(10) Uani 1 1 d .
H9' H 0.2323 0.4858 0.7583 0.017 Uiso 1 1 d R
B10' B 0.0773(4) 0.4188(3) 0.6250(4) 0.0157(11) Uani 1 1 d .
H10' H 0.0042 0.4464 0.6205 0.019 Uiso 1 1 d R
B11' B 0.0718(4) 0.3231(3) 0.6001(4) 0.0158(11) Uani 1 1 d .
H11' H -0.0075 0.2917 0.5793 0.019 Uiso 1 1 d R
B12' B 0.1476(4) 0.3556(3) 0.7217(3) 0.0123(10) Uani 1 1 d .
H12' H 0.1216 0.3454 0.7732 0.015 Uiso 1 1 d R
C13' C 0.2784(4) 0.3977(3) 0.4456(3) 0.0217(11) Uani 1 1 d .
H13D H 0.2250 0.4323 0.4007 0.033 Uiso 1 1 calc R
H13E H 0.2771 0.3504 0.4113 0.033 Uiso 1 1 calc R
H13F H 0.3558 0.4184 0.4655 0.033 Uiso 1 1 calc R
C14' C 0.1419(4) 0.2470(3) 0.4615(3) 0.0243(11) Uani 1 1 d .
H14D H 0.0659 0.2582 0.4147 0.036 Uiso 1 1 calc R
H14E H 0.1419 0.1969 0.4883 0.036 Uiso 1 1 calc R
H14F H 0.1987 0.2500 0.4267 0.036 Uiso 1 1 calc R
C01 C 0.3839(4) 0.1913(2) 0.6087(3) 0.0127(9) Uani 1 1 d .
C02 C 0.4424(3) 0.1794(2) 0.5380(3) 0.0121(9) Uani 1 1 d .
H02A H 0.4186 0.2129 0.4785 0.015 Uiso 1 1 calc R
C03 C 0.4831(4) 0.1039(2) 0.5187(3) 0.0149(9) Uani 1 1 d .
H03A H 0.5299 0.1092 0.4740 0.018 Uiso 1 1 calc R
H03B H 0.4159 0.0729 0.4841 0.018 Uiso 1 1 calc R
C04 C 0.5542(4) 0.0647(2) 0.6149(3) 0.0157(9) Uani 1 1 d .
H04A H 0.5061 0.0262 0.6314 0.019 Uiso 1 1 calc R
H04B H 0.6191 0.0393 0.6021 0.019 Uiso 1 1 calc R
C05 C 0.6014(4) 0.1151(2) 0.7052(3) 0.0126(9) Uani 1 1 d .
H05A H 0.6855 0.1087 0.7386 0.015 Uiso 1 1 calc R
C06 C 0.5437(4) 0.1384(2) 0.7728(3) 0.0147(9) Uani 1 1 d .
H06A H 0.5955 0.1441 0.8431 0.018 Uiso 1 1 calc R
C07 C 0.4230(4) 0.1203(2) 0.7649(3) 0.0173(10) Uani 1 1 d .
H07A H 0.3962 0.1551 0.8066 0.021 Uiso 1 1 calc R
H07B H 0.4197 0.0695 0.7904 0.021 Uiso 1 1 calc R
C08 C 0.3454(4) 0.1252(2) 0.6580(3) 0.0161(9) Uani 1 1 d .
H08A H 0.2651 0.1322 0.6559 0.019 Uiso 1 1 calc R
H08B H 0.3501 0.0790 0.6219 0.019 Uiso 1 1 calc R
Cl1S Cl 0.15332(12) 0.00926(9) 0.46511(10) 0.0406(4) Uani 1 1 d .
Cl2S Cl -0.01378(12) -0.09193(8) 0.33484(13) 0.0481(4) Uani 1 1 d .
C1S C 0.0262(4) 0.0016(3) 0.3636(3) 0.0242(11) Uani 1 1 d .
H1SA H 0.0368 0.0257 0.3044 0.029 Uiso 1 1 calc R
H1SB H -0.0361 0.0278 0.3796 0.029 Uiso 1 1 calc R

loop_
_atom_site_aniso_label
_atom_site_aniso_U_11
_atom_site_aniso_U_22
_atom_site_aniso_U_33
_atom_site_aniso_U_23
_atom_site_aniso_U_13
_atom_site_aniso_U_12
Ir3 0.00914(8) 0.00783(8) 0.00865(7) 0.00006(6) 0.00347(6) 0.00004(6)
C1 0.013(2) 0.014(2) 0.011(2) -0.0037(17) 0.0028(17) -0.0034(18)
C2 0.011(2) 0.016(2) 0.017(2) 0.0043(17) 0.0092(18) 0.0009(17)
B4 0.012(2) 0.012(2) 0.014(2) -0.0066(19) 0.004(2) -0.0010(19)
B5 0.010(3) 0.019(3) 0.019(3) -0.002(2) 0.001(2) -0.003(2)
B6 0.014(3) 0.017(3) 0.020(3) 0.000(2) 0.007(2) -0.004(2)
B7 0.015(2) 0.007(2) 0.010(2) 0.0012(17) 0.003(2) -0.0008(18)
B8 0.007(2) 0.010(2) 0.020(3) -0.0011(19) 0.006(2) -0.0014(18)
B9 0.012(3) 0.013(3) 0.018(3) -0.002(2) 0.003(2) 0.001(2)
B10 0.011(3) 0.017(3) 0.024(3) 0.003(2) 0.002(2) -0.007(2)
B11 0.010(2) 0.014(3) 0.019(3) -0.001(2) 0.005(2) -0.0044(19)
B12 0.014(3) 0.012(3) 0.020(3) 0.002(2) 0.005(2) -0.003(2)
C13 0.014(2) 0.024(3) 0.015(2) 0.0001(18) 0.0043(19) 0.0011(18)
C14 0.012(2) 0.020(2) 0.018(2) 0.0039(18) 0.0101(19) 0.0058(18)
Ir3' 0.00805(8) 0.00837(8) 0.00928(7) 0.00009(6) 0.00265(6) -0.00085(6)
C1' 0.013(2) 0.022(3) 0.012(2) 0.0050(18) 0.0052(18) 0.0066(18)
C2' 0.008(2) 0.015(2) 0.014(2) -0.0043(18) 0.0028(17) -0.0036(17)
B4' 0.011(2) 0.011(2) 0.018(2) 0.0038(19) 0.004(2) -0.0020(19)
B5' 0.016(3) 0.012(2) 0.020(3) 0.003(2) 0.008(2) 0.002(2)
B6' 0.015(3) 0.029(3) 0.017(3) 0.004(2) 0.003(2) 0.008(2)
B7' 0.011(2) 0.020(3) 0.012(2) 0.0039(19) 0.007(2) -0.0013(19)
B8' 0.008(2) 0.015(3) 0.011(2) -0.0012(18) 0.0013(19) 0.0017(18)
B9' 0.015(3) 0.013(2) 0.015(2) -0.0040(19) 0.004(2) 0.001(2)
B10' 0.011(3) 0.018(3) 0.017(3) 0.002(2) 0.004(2) 0.001(2)
B11' 0.009(2) 0.022(3) 0.017(2) -0.001(2) 0.004(2) 0.001(2)
B12' 0.018(3) 0.011(2) 0.011(2) 0.0005(18) 0.008(2) -0.0010(19)
C13' 0.023(3) 0.029(3) 0.016(2) 0.012(2) 0.010(2) 0.006(2)
C14' 0.012(2) 0.032(3) 0.025(3) -0.014(2) 0.001(2) 0.002(2)
C01 0.012(2) 0.010(2) 0.014(2) 0.0039(17) 0.0015(18) 0.0023(17)
C02 0.012(2) 0.012(2) 0.010(2) 0.0013(16) -0.0005(17) -0.0008(16)
C03 0.018(2) 0.011(2) 0.017(2) -0.0027(17) 0.008(2) -0.0012(18)
C04 0.020(2) 0.017(2) 0.013(2) 0.0009(18) 0.008(2) 0.0038(18)
C05 0.019(2) 0.0024(19) 0.017(2) 0.0022(16) 0.0065(19) 0.0031(16)
C06 0.019(2) 0.015(2) 0.011(2) 0.0038(17) 0.0053(19) 0.0002(18)
C07 0.025(3) 0.012(2) 0.019(2) 0.0024(18) 0.014(2) -0.0021(19)
C08 0.021(2) 0.011(2) 0.019(2) 0.0014(18) 0.009(2) -0.0057(18)
Cl1S 0.0270(8) 0.0639(10) 0.0254(7) 0.0095(7) 0.0007(6) -0.0064(7)
Cl2S 0.0306(8) 0.0282(8) 0.0789(12) -0.0047(8) 0.0084(8) 0.0031(6)
C1S 0.018(3) 0.030(3) 0.024(3) 0.004(2) 0.005(2) 0.000(2)

loop_
_atom_type_symbol
_atom_type_description
_atom_type_scat_dispersion_real
_atom_type_scat_dispersion_imag
_atom_type_scat_source
C C 0.0033 0.0016 'International Tables Vol C Tables 4.2.6.8 and 6.1.1.4'
H H 0.0000 0.0000 'International Tables Vol C Tables 4.2.6.8 and 6.1.1.4'
B B 0.0013 0.0007 'International Tables Vol C Tables 4.2.6.8 and 6.1.1.4'
Ir Ir -1.4442 7.9887 'International Tables Vol C Tables 4.2.6.8 and 6.1.1.4'
Cl Cl 0.1484 0.1585 'International Tables Vol C Tables 4.2.6.8 and 6.1.1.4'

loop_
_geom_angle_atom_site_label_1
_geom_angle_atom_site_label_2
_geom_angle_atom_site_label_3
_geom_angle
C01 Ir3 B8 101.07(17)
C01 Ir3 C05 86.01(16)
B8 Ir3 C05 167.72(17)
C01 Ir3 C06 77.46(16)
B8 Ir3 C06 133.40(17)
C05 Ir3 C06 38.05(14)
C01 Ir3 C02 38.62(15)
B8 Ir3 C02 112.61(17)
C05 Ir3 C02 79.18(15)
C06 Ir3 C02 95.13(16)
C01 Ir3 C1 170.67(15)
B8 Ir3 C1 78.85(17)
C05 Ir3 C1 92.53(16)
C06 Ir3 C1 95.73(16)
C02 Ir3 C1 149.92(15)
C01 Ir3 B4 128.00(17)
B8 Ir3 B4 48.82(18)
C05 Ir3 B4 118.98(17)
C06 Ir3 B4 95.09(17)
C02 Ir3 B4 159.66(16)
C1 Ir3 B4 45.49(16)
C01 Ir3 B7 108.57(16)
B8 Ir3 B7 49.84(17)
C05 Ir3 B7 137.37(16)
C06 Ir3 B7 173.09(17)
C02 Ir3 B7 88.01(16)
C1 Ir3 B7 78.64(16)
B4 Ir3 B7 83.85(17)
C01 Ir3 C2 143.74(16)
B8 Ir3 C2 79.16(16)
C05 Ir3 C2 101.12(15)
C06 Ir3 C2 128.55(16)
C02 Ir3 C2 107.31(15)
C1 Ir3 C2 45.56(15)
B4 Ir3 C2 79.51(17)
B7 Ir3 C2 44.54(16)
C01 Ir3 Ir3' 50.11(11)
B8 Ir3 Ir3' 51.28(13)
C05 Ir3 Ir3' 133.64(12)
C06 Ir3 Ir3' 107.66(11)
C02 Ir3 Ir3' 74.25(11)
C1 Ir3 Ir3' 128.06(11)
B4 Ir3 Ir3' 85.91(12)
B7 Ir3 Ir3' 79.11(12)
C2 Ir3 Ir3' 122.67(10)
C13 C1 B5 112.5(3)
C13 C1 B4 123.9(3)
B5 C1 B4 61.7(3)
C13 C1 B6 108.8(3)
B5 C1 B6 61.1(3)
B4 C1 B6 112.6(3)
C13 C1 C2 120.7(3)
B5 C1 C2 108.3(3)
B4 C1 C2 112.7(3)
B6 C1 C2 58.6(3)
C13 C1 Ir3 116.7(3)
B5 C1 Ir3 122.9(3)
B4 C1 Ir3 67.6(2)
B6 C1 Ir3 122.8(3)
C2 C1 Ir3 68.97(19)
C14 C2 B11 117.8(3)
C14 C2 B6 114.4(3)
B11 C2 B6 61.3(3)
C14 C2 B7 123.2(4)
B11 C2 B7 62.2(3)
B6 C2 B7 112.2(3)
C14 C2 C1 120.3(3)
B11 C2 C1 109.5(3)
B6 C2 C1 60.6(3)
B7 C2 C1 110.0(3)
C14 C2 Ir3 111.1(3)
B11 C2 Ir3 122.6(3)
B6 C2 Ir3 121.4(3)
B7 C2 Ir3 66.8(2)
C1 C2 Ir3 65.47(18)
C1 B4 B5 58.9(3)
C1 B4 B9 104.8(3)
B5 B4 B9 59.8(3)
C1 B4 B8 103.5(3)
B5 B4 B8 105.5(3)
B9 B4 B8 58.3(3)
C1 B4 Ir3 66.9(2)
B5 B4 Ir3 119.9(3)
B9 B4 Ir3 116.5(3)
B8 B4 Ir3 63.2(2)
C1 B4 H4 119.2
B5 B4 H4 116.0
B9 B4 H4 124.1
B8 B4 H4 131.1
Ir3 B4 H4 111.6
C1 B5 B6 60.2(3)
C1 B5 B9 105.5(3)
B6 B5 B9 108.2(4)
C1 B5 B4 59.4(3)
B6 B5 B4 109.9(3)
B9 B5 B4 60.2(3)
C1 B5 B10 107.5(4)
B6 B5 B10 60.6(3)
B9 B5 B10 60.3(3)
B4 B5 B10 110.1(4)
C1 B5 H5 117.5
B6 B5 H5 115.2
B9 B5 H5 129.6
B4 B5 H5 122.0
B10 B5 H5 123.0
C2 B6 B11 59.3(3)
C2 B6 C1 60.8(2)
B11 B6 C1 108.1(3)
C2 B6 B5 108.1(3)
B11 B6 B5 109.3(4)
C1 B6 B5 58.7(3)
C2 B6 B10 106.7(4)
B11 B6 B10 60.5(3)
C1 B6 B10 105.8(3)
B5 B6 B10 59.9(3)
C2 B6 H6 118.2
B11 B6 H6 124.9
C1 B6 H6 116.2
B5 B6 H6 120.9
B10 B6 H6 128.9
C2 B7 B12 105.3(3)
C2 B7 B11 58.5(3)
B12 B7 B11 60.2(3)
C2 B7 B8 104.3(3)
B12 B7 B8 59.1(3)
B11 B7 B8 106.4(3)
C2 B7 Ir3 68.6(2)
B12 B7 Ir3 116.8(3)
B11 B7 Ir3 121.0(3)
B8 B7 Ir3 62.2(2)
C2 B7 H7 116.0
B12 B7 H7 125.1
B11 B7 H7 114.0
B8 B7 H7 133.3
Ir3 B7 H7 111.3
B9 B8 B12 61.2(3)
B9 B8 B4 59.5(3)
B12 B8 B4 108.7(3)
B9 B8 B7 107.4(3)
B12 B8 B7 57.7(3)
B4 B8 B7 109.5(3)
B9 B8 Ir3' 148.5(3)
B12 B8 Ir3' 135.8(3)
B4 B8 Ir3' 115.5(3)
B7 B8 Ir3' 103.4(3)
B9 B8 Ir3 122.0(3)
B12 B8 Ir3 120.8(3)
B4 B8 Ir3 68.0(2)
B7 B8 Ir3 68.0(2)
Ir3' B8 Ir3 75.86(15)
B8 B9 B5 108.7(3)
B8 B9 B4 62.2(3)
B5 B9 B4 60.0(3)
B8 B9 B10 108.7(3)
B5 B9 B10 60.0(3)
B4 B9 B10 109.7(3)
B8 B9 B12 60.6(3)
B5 B9 B12 107.0(3)
B4 B9 B12 110.4(3)
B10 B9 B12 59.2(3)
B8 B9 H9 121.0
B5 B9 H9 123.1
B4 B9 H9 121.7
B10 B9 H9 119.9
B12 B9 H9 120.0
B12 B10 B5 108.3(3)
B12 B10 B11 60.1(3)
B5 B10 B11 107.5(4)
B12 B10 B9 61.1(3)
B5 B10 B9 59.7(3)
B11 B10 B9 108.9(4)
B12 B10 B6 106.4(4)
B5 B10 B6 59.5(3)
B11 B10 B6 58.7(3)
B9 B10 B6 106.9(3)
B12 B10 H10 122.3
B5 B10 H10 123.3
B11 B10 H10 118.5
B9 B10 H10 124.9
B6 B10 H10 120.5
C2 B11 B6 59.4(3)
C2 B11 B12 105.5(3)
B6 B11 B12 107.7(4)
C2 B11 B7 59.3(3)
B6 B11 B7 108.3(3)
B12 B11 B7 59.7(3)
C2 B11 B10 107.1(3)
B6 B11 B10 60.8(3)
B12 B11 B10 59.7(3)
B7 B11 B10 108.4(3)
C2 B11 H11 120.1
B6 B11 H11 121.3
B12 B11 H11 124.7
B7 B11 H11 119.3
B10 B11 H11 124.7
B7 B12 B10 109.3(4)
B7 B12 B11 60.2(3)
B10 B12 B11 60.2(3)
B7 B12 B8 63.2(3)
B10 B12 B8 107.3(3)
B11 B12 B8 109.6(3)
B7 B12 B9 109.5(3)
B10 B12 B9 59.7(3)
B11 B12 B9 107.8(4)
B8 B12 B9 58.3(3)
B7 B12 H12 116.0
B10 B12 H12 125.6
B11 B12 H12 121.3
B8 B12 H12 118.9
B9 B12 H12 124.5
C1 C13 H13A 109.5
C1 C13 H13B 109.5
H13A C13 H13B 109.5
C1 C13 H13C 109.5
H13A C13 H13C 109.5
H13B C13 H13C 109.5
C2 C14 H14A 109.5
C2 C14 H14B 109.5
H14A C14 H14B 109.5
C2 C14 H14C 109.5
H14A C14 H14C 109.5
H14B C14 H14C 109.5
C01 Ir3' B8 104.50(17)
C01 Ir3' B7' 94.61(18)
B8 Ir3' B7' 142.15(18)
C01 Ir3' C1' 133.71(16)
B8 Ir3' C1' 106.71(18)
B7' Ir3' C1' 80.90(17)
C01 Ir3' B8' 131.04(17)
B8 Ir3' B8' 93.51(18)
B7' Ir3' B8' 50.45(18)
C1' Ir3' B8' 79.98(16)
C01 Ir3' C2' 97.51(16)
B8 Ir3' C2' 154.05(17)
B7' Ir3' C2' 46.63(16)
C1' Ir3' C2' 47.36(16)
B8' Ir3' C2' 81.97(16)
C01 Ir3' B4' 178.62(17)
B8 Ir3' B4' 76.87(18)
B7' Ir3' B4' 84.19(18)
C1' Ir3' B4' 45.47(16)
B8' Ir3' B4' 48.45(17)
C2' Ir3' B4' 81.18(16)
C01 Ir3' Ir3 51.98(12)
B8 Ir3' Ir3 52.86(13)
B7' Ir3' Ir3 131.06(13)
C1' Ir3' Ir3 147.73(11)
B8' Ir3' Ir3 121.62(13)
C2' Ir3' Ir3 148.74(11)
B4' Ir3' Ir3 129.37(12)
C13' C1' B5' 118.2(4)
C13' C1' B4' 121.3(4)
B5' C1' B4' 62.1(3)
C13' C1' B6' 114.4(3)
B5' C1' B6' 61.6(3)
B4' C1' B6' 113.7(3)
C13' C1' C2' 119.0(3)
B5' C1' C2' 109.1(3)
B4' C1' C2' 113.6(3)
B6' C1' C2' 58.9(3)
C13' C1' Ir3' 108.2(3)
B5' C1' Ir3' 125.7(3)
B4' C1' Ir3' 70.6(2)
B6' C1' Ir3' 122.0(3)
C2' C1' Ir3' 66.81(19)
C14' C2' B11' 118.2(4)
C14' C2' B6' 112.3(4)
B11' C2' B6' 61.5(3)
C14' C2' B7' 125.6(4)
B11' C2' B7' 63.5(3)
B6' C2' B7' 113.2(3)
C14' C2' C1' 119.6(3)
B11' C2' C1' 108.4(3)
B6' C2' C1' 60.0(3)
B7' C2' C1' 108.2(3)
C14' C2' Ir3' 110.8(3)
B11' C2' Ir3' 123.6(3)
B6' C2' Ir3' 122.1(3)
B7' C2' Ir3' 66.1(2)
C1' C2' Ir3' 65.84(19)
C1' B4' B5' 58.2(3)
C1' B4' B9' 103.5(3)
B5' B4' B9' 59.5(3)
C1' B4' B8' 103.6(3)
B5' B4' B8' 107.4(3)
B9' B4' B8' 60.0(3)
C1' B4' Ir3' 63.9(2)
B5' B4' Ir3' 116.4(3)
B9' B4' Ir3' 115.6(3)
B8' B4' Ir3' 62.9(2)
C1' B4' H4' 118.1
B5' B4' H4' 113.9
B9' B4' H4' 124.7
B8' B4' H4' 132.1
Ir3' B4' H4' 114.8
C1' B5' B9' 105.3(3)
C1' B5' B6' 60.2(3)
B9' B5' B6' 108.0(4)
C1' B5' B10' 106.7(3)
B9' B5' B10' 60.2(3)
B6' B5' B10' 60.1(3)
C1' B5' B4' 59.7(3)
B9' B5' B4' 60.3(3)
B6' B5' B4' 110.5(3)
B10' B5' B4' 110.1(3)
C1' B5' H5' 114.2
B9' B5' H5' 131.5
B6' B5' H5' 115.3
B10' B5' H5' 127.3
B4' B5' H5' 118.6
C2' B6' B11' 58.0(3)
C2' B6' C1' 61.1(3)
B11' B6' C1' 106.5(4)
C2' B6' B5' 108.1(4)
B11' B6' B5' 108.8(4)
C1' B6' B5' 58.2(3)
C2' B6' B10' 106.2(4)
B11' B6' B10' 60.3(3)
C1' B6' B10' 105.2(4)
B5' B6' B10' 60.2(3)
C2' B6' H6' 113.5
B11' B6' H6' 122.5
C1' B6' H6' 116.5
B5' B6' H6' 125.6
B10' B6' H6' 132.3
C2' B7' B12' 104.2(3)
C2' B7' B11' 56.8(3)
B12' B7' B11' 60.0(3)
C2' B7' B8' 106.4(3)
B12' B7' B8' 59.7(3)
B11' B7' B8' 107.6(3)
C2' B7' Ir3' 67.3(2)
B12' B7' Ir3' 118.5(3)
B11' B7' Ir3' 118.8(3)
B8' B7' Ir3' 65.1(2)
C2' B7' H7' 125.1
B12' B7' H7' 114.8
B11' B7' H7' 113.2
B8' B7' H7' 126.0
Ir3' B7' H7' 118.4
B12' B8' B9' 59.0(3)
B12' B8' B4' 105.6(3)
B9' B8' B4' 58.2(3)
B12' B8' B7' 57.3(3)
B9' B8' B7' 104.9(3)
B4' B8' B7' 108.1(3)
B12' B8' Ir3' 115.8(3)
B9' B8' Ir3' 119.0(3)
B4' B8' Ir3' 68.7(2)
B7' B8' Ir3' 64.4(2)
B12' B8' H8' 117.4
B9' B8' H8' 119.7
B4' B8' H8' 125.9
B7' B8' H8' 122.0
Ir3' B8' H8' 114.5
B5' B9' B10' 60.2(3)
B5' B9' B4' 60.2(3)
B10' B9' B4' 110.0(3)
B5' B9' B12' 107.5(3)
B10' B9' B12' 60.2(3)
B4' B9' B12' 109.5(3)
B5' B9' B8' 109.2(3)
B10' B9' B8' 110.0(3)
B4' B9' B8' 61.8(3)
B12' B9' B8' 60.3(3)
B5' B9' H9' 118.9
B10' B9' H9' 124.7
B4' B9' H9' 114.2
B12' B9' H9' 127.3
B8' B9' H9' 119.4
B11' B10' B6' 59.0(3)
B11' B10' B9' 108.5(4)
B6' B10' B9' 107.4(4)
B11' B10' B5' 107.3(3)
B6' B10' B5' 59.8(3)
B9' B10' B5' 59.6(3)
B11' B10' B12' 60.1(3)
B6' B10' B12' 106.4(3)
B9' B10' B12' 60.1(3)
B5' B10' B12' 107.0(3)
B11' B10' H10' 119.6
B6' B10' H10' 119.2
B9' B10' H10' 124.9
B5' B10' H10' 122.1
B12' B10' H10' 124.6
C2' B11' B6' 60.5(3)
C2' B11' B10' 108.3(4)
B6' B11' B10' 60.7(3)
C2' B11' B12' 105.7(3)
B6' B11' B12' 108.0(4)
B10' B11' B12' 60.4(3)
C2' B11' B7' 59.7(3)
B6' B11' B7' 109.3(3)
B10' B11' B7' 109.0(4)
B12' B11' B7' 58.9(3)
C2' B11' H11' 119.8
B6' B11' H11' 119.2
B10' B11' H11' 122.6
B12' B11' H11' 125.7
B7' B11' H11' 121.1
B7' B12' B11' 61.1(3)
B7' B12' B9' 110.8(3)
B11' B12' B9' 107.6(3)
B7' B12' B10' 110.0(3)
B11' B12' B10' 59.4(3)
B9' B12' B10' 59.7(3)
B7' B12' B8' 63.0(3)
B11' B12' B8' 111.0(3)
B9' B12' B8' 60.7(3)
B10' B12' B8' 109.9(3)
B7' B12' H12' 117.2
B11' B12' H12' 120.1
B9' B12' H12' 123.7
B10' B12' H12' 122.6
B8' B12' H12' 119.5
C1' C13' H13D 109.5
C1' C13' H13E 109.5
H13D C13' H13E 109.5
C1' C13' H13F 109.5
H13D C13' H13F 109.5
H13E C13' H13F 109.5
C2' C14' H14D 109.5
C2' C14' H14E 109.5
H14D C14' H14E 109.5
C2' C14' H14F 109.5
H14D C14' H14F 109.5
H14E C14' H14F 109.5
C02 C01 C08 120.2(4)
C02 C01 Ir3' 113.1(3)
C08 C01 Ir3' 126.6(3)
C02 C01 Ir3 73.9(2)
C08 C01 Ir3 117.7(3)
Ir3' C01 Ir3 77.91(14)
C01 C02 C03 122.4(4)
C01 C02 Ir3 67.5(2)
C03 C02 Ir3 113.7(3)
C01 C02 H02A 114.8
C03 C02 H02A 114.8
Ir3 C02 H02A 114.8
C02 C03 C04 112.7(3)
C02 C03 H03A 109.1
C04 C03 H03A 109.1
C02 C03 H03B 109.1
C04 C03 H03B 109.1
H03A C03 H03B 107.8
C05 C04 C03 115.0(3)
C05 C04 H04A 108.5
C03 C04 H04A 108.5
C05 C04 H04B 108.5
C03 C04 H04B 108.5
H04A C04 H04B 107.5
C06 C05 C04 126.8(4)
C06 C05 Ir3 71.0(2)
C04 C05 Ir3 114.0(3)
C06 C05 H05A 112.6
C04 C05 H05A 112.6
Ir3 C05 H05A 112.6
C05 C06 C07 125.9(4)
C05 C06 Ir3 70.9(2)
C07 C06 Ir3 111.5(3)
C05 C06 H06A 113.6
C07 C06 H06A 113.6
Ir3 C06 H06A 113.6
C06 C07 C08 110.9(3)
C06 C07 H07A 109.5
C08 C07 H07A 109.5
C06 C07 H07B 109.5
C08 C07 H07B 109.5
H07A C07 H07B 108.0
C07 C08 C01 108.2(3)
C07 C08 H08A 110.1
C01 C08 H08A 110.1
C07 C08 H08B 110.1
C01 C08 H08B 110.1
H08A C08 H08B 108.4
Cl1S C1S Cl2S 111.9(3)
Cl1S C1S H1SA 109.2
Cl2S C1S H1SA 109.2
Cl1S C1S H1SB 109.2
Cl2S C1S H1SB 109.2
H1SA C1S H1SB 107.9

loop_
_geom_bond_atom_site_label_1
_geom_bond_atom_site_label_2
_geom_bond_distance
Ir3 C01 2.112(4)
Ir3 B8 2.155(5)
Ir3 C05 2.189(4)
Ir3 C06 2.190(4)
Ir3 C02 2.197(4)
Ir3 C1 2.229(4)
Ir3 B4 2.239(5)
Ir3 B7 2.259(4)
Ir3 C2 2.287(4)
Ir3 Ir3' 2.6214(2)
C1 C13 1.529(6)
C1 B5 1.719(6)
C1 B4 1.728(6)
C1 B6 1.746(6)
C1 C2 1.750(6)
C2 C14 1.527(5)
C2 B11 1.709(6)
C2 B6 1.710(7)
C2 B7 1.723(6)
B4 B5 1.768(7)
B4 B9 1.771(7)
B4 B8 1.818(7)
B4 H4 1.0979
B5 B6 1.763(7)
B5 B9 1.764(7)
B5 B10 1.769(7)
B5 H5 1.1036
B6 B11 1.743(7)
B6 B10 1.781(7)
B6 H6 1.1803
B7 B12 1.764(7)
B7 B11 1.773(7)
B7 B8 1.862(6)
B7 H7 1.0096
B8 B9 1.748(7)
B8 B12 1.790(7)
B8 Ir3' 2.109(5)
B9 B10 1.775(7)
B9 B12 1.800(7)
B9 H9 1.0641
B10 B12 1.765(7)
B10 B11 1.775(7)
B10 H10 1.0653
B11 B12 1.773(7)
B11 H11 1.1148
B12 H12 1.1307
C13 H13A 0.9800
C13 H13B 0.9800
C13 H13C 0.9800
C14 H14A 0.9800
C14 H14B 0.9800
C14 H14C 0.9800
Ir3' C01 2.057(4)
Ir3' B7' 2.173(5)
Ir3' C1' 2.178(4)
Ir3' B8' 2.185(5)
Ir3' C2' 2.194(4)
Ir3' B4' 2.287(5)
C1' C13' 1.512(5)
C1' B5' 1.701(6)
C1' B4' 1.728(6)
C1' B6' 1.738(7)
C1' C2' 1.756(6)
C2' C14' 1.532(6)
C2' B11' 1.675(6)
C2' B6' 1.718(7)
C2' B7' 1.729(6)
B4' B5' 1.770(7)
B4' B9' 1.773(7)
B4' B8' 1.837(7)
B4' H4' 1.0190
B5' B9' 1.758(7)
B5' B6' 1.761(7)
B5' B10' 1.769(7)
B5' H5' 1.1018
B6' B11' 1.736(7)
B6' B10' 1.767(7)
B6' H6' 1.0032
B7' B12' 1.754(7)
B7' B11' 1.793(7)
B7' B8' 1.858(7)
B7' H7' 1.1172
B8' B12' 1.800(7)
B8' B9' 1.807(7)
B8' H8' 1.0348
B9' B10' 1.768(7)
B9' B12' 1.775(7)
B9' H9' 1.0546
B10' B11' 1.761(7)
B10' B12' 1.778(7)
B10' H10' 1.0148
B11' B12' 1.773(7)
B11' H11' 1.0868
B12' H12' 0.9063
C13' H13D 0.9800
C13' H13E 0.9800
C13' H13F 0.9800
C14' H14D 0.9800
C14' H14E 0.9800
C14' H14F 0.9800
C01 C02 1.427(6)
C01 C08 1.533(5)
C02 C03 1.507(5)
C02 H02A 1.0000
C03 C04 1.535(6)
C03 H03A 0.9900
C03 H03B 0.9900
C04 C05 1.524(6)
C04 H04A 0.9900
C04 H04B 0.9900
C05 C06 1.427(5)
C05 H05A 1.0000
C06 C07 1.495(6)
C06 H06A 1.0000
C07 C08 1.511(6)
C07 H07A 0.9900
C07 H07B 0.9900
C08 H08A 0.9900
C08 H08B 0.9900
Cl1S C1S 1.760(5)
Cl2S C1S 1.769(5)
C1S H1SA 0.9900
C1S H1SB 0.9900
